data_4034884
loop_
_publ_author_name
'Maslivetc, Vladimir A.'
'Frolova, Liliya V.'
'Rogelj, Snezna'
'Maslivetc, Anna A.'
'Rubina, Marina'
'Rubin, Michael'

_publ_section_title
;
 Metal-Templated Assembly of Cyclopropane-Fused Diazepanones and
 Diazecanones via exo- trig Nucleophilic Cyclization of Cyclopropenes with
 Tethered Carbamates.
;
_journal_issue 22
_journal_name_full 'The Journal of organic chemistry'
_journal_page_first 13743
_journal_page_last 13753
_journal_paper_doi 10.1021/acs.joc.8b02062
_journal_volume 83
_journal_year 2018
_chemical_absolute_configuration rm
_chemical_formula_moiety 'C27 H33 F N2 O3'
_chemical_formula_sum 'C27 H33 F N2 O3'
_chemical_formula_weight 452.55
_chemical_name_systematic
'(1S,4S,7S)-tert-butyl 5-benzyl-7-(4-hydroxyphenyl)-4-isopropyl-6-oxo-2,5-diazabicyclo[5.1.0]octane-2-carboxylate'
_space_group_crystal_system orthorhombic
_space_group_IT_number 19
_space_group_name_Hall 'P 2ac 2ab'
_space_group_name_H-M_alt 'P 21 21 21'
_atom_sites_solution_hydrogens geom
_atom_sites_solution_primary dual
_audit_creation_date 2018-06-23
_audit_creation_method
;
Olex2 1.2
(compiled 2018.05.29 svn.r3508 for OlexSys, GUI svn.r5506)
;
_cell_angle_alpha 90
_cell_angle_beta 90
_cell_angle_gamma 90
_cell_formula_units_Z 4
_cell_length_a 10.12470(10)
_cell_length_b 13.30320(10)
_cell_length_c 18.00260(10)
_cell_measurement_reflns_used 32912
_cell_measurement_temperature 99(2)
_cell_measurement_theta_max 75.9080
_cell_measurement_theta_min 4.0950
_cell_volume 2424.79(3)
_computing_cell_refinement 'CrysAlisPro 1.171.38.46 (Rigaku OD, 2015)'
_computing_data_collection 'CrysAlisPro 1.171.38.46 (Rigaku OD, 2015)'
_computing_data_reduction 'CrysAlisPro 1.171.38.46 (Rigaku OD, 2015)'
_computing_molecular_graphics 'Olex2 (Dolomanov et al., 2009)'
_computing_publication_material 'Olex2 (Dolomanov et al., 2009)'
_computing_structure_refinement 'ShelXL (Sheldrick, 2015)'
_computing_structure_solution 'ShelXT (Sheldrick, 2015)'
_diffrn_ambient_environment N~2~
_diffrn_ambient_temperature 99(2)
_diffrn_detector 'CCD plate'
_diffrn_detector_area_resol_mean 5.2529
_diffrn_detector_type AtlasS2
_diffrn_measured_fraction_theta_full 1.000
_diffrn_measured_fraction_theta_max 1.000
_diffrn_measurement_details
;
List of Runs (angles in degrees, time in seconds):

  # Type    Start    End  Width  t~exp~   \w     \q     \k     \f   Frames
--------------------------------------------------------------------------
  1  \w    -91.00   6.00   1.00    1.00    --  -41.72 116.00  13.00   97
  2  \w    -37.00  77.00   1.00    1.00    --   41.72 -23.00 127.00  114
  3  \w     77.00 178.00   1.00    1.00    --  112.00  23.00 -67.00  101
  4  \w     37.00 118.00   1.00    1.00    --  112.00-116.00 -74.00   81
  5  \w    101.00 178.00   1.00    1.00    --  112.00 105.00 111.00   77
  6  \w   -114.00 -14.00   1.00    1.00    --  -41.72 -57.00 -60.00  100
  7  \w     29.00 109.00   1.00    1.00    --  112.00 -94.00 150.00   80
  8  \w    100.00 178.00   1.00    1.00    --  112.00 111.00  60.00   78
  9  \w    100.00 178.00   1.00    1.00    --  112.00 111.00-180.00   78
 10  \w     29.00 109.00   1.00    1.00    --  112.00 -94.00  30.00   80
 11  \w    100.00 178.00   1.00    1.00    --  112.00 111.00   0.00   78
 12  \w     29.00 109.00   1.00    1.00    --  112.00 -94.00 -30.00   80
 13  \w     36.00 145.00   1.00    1.00    --  112.00 -77.00 -90.00  109
 14  \w     36.00 145.00   1.00    1.00    --  112.00 -77.00-180.00  109
 15  \w   -114.00 -14.00   1.00    1.00    --  -41.72 -57.00-150.00  100
 16  \w   -114.00 -14.00   1.00    1.00    --  -41.72 -57.00 120.00  100
 17  \w      9.00 118.00   1.00    1.00    --   41.72  77.00  60.00  109
 18  \w     79.00 178.00   1.00    1.00    --  112.00  77.00-150.00   99
 19  \w     29.00 109.00   1.00    1.00    --  112.00 -94.00 120.00   80
 20  \w     79.00 178.00   1.00    1.00    --  112.00  77.00 -60.00   99
 21  \w     84.00 178.00   1.00    1.00    --  112.00  30.00-180.00   94
 22  \w     83.00 178.00   1.00    1.00    --  112.00  61.00  60.00   95
 23  \w     79.00 178.00   1.00    1.00    --  112.00  77.00 -30.00   99
 24  \w     83.00 178.00   1.00    1.00    --  112.00  61.00-180.00   95
 25  \w     84.00 178.00   1.00    1.00    --  112.00  30.00 120.00   94
 26  \w     59.00 178.00   1.00    1.00    --  112.00  15.00  60.00  119
 27  \w      9.00 118.00   1.00    1.00    --   41.72  77.00 150.00  109
 28  \w      1.00  83.00   1.00    1.00    --   41.72 -99.00 120.00   82
 29  \w      1.00  83.00   1.00    1.00    --   41.72 -99.00 -30.00   82
 30  \w     61.00 111.00   1.00    1.00    --  112.00-111.00-120.00   50
 31  \w     89.00 115.00   1.00    1.00    --  112.00  45.00   0.00   26
 32  \w    106.00 142.00   1.00    1.00    --  112.00 178.00  60.00   36
 33  \w     66.00  92.00   1.00    1.00    --  112.00-111.00  90.00   26
 34  \w     86.00 112.00   1.00    1.00    --  112.00 178.00 -90.00   26
 35  \w    102.00 128.00   1.00    1.00    --  112.00 -45.00 -90.00   26
 36  \w    116.00 164.00   1.00    1.00    --  112.00   0.00  60.00   48
;
_diffrn_measurement_device 'four-circle diffractometer'
_diffrn_measurement_device_type 'SuperNova, Dual, Cu at zero, AtlasS2'
_diffrn_measurement_method '\w scans'
_diffrn_orient_matrix_type 'CrysAlisPro convention (1999,Acta A55,543-557)'
_diffrn_orient_matrix_UB_11 0.0393657000
_diffrn_orient_matrix_UB_12 -0.0988197000
_diffrn_orient_matrix_UB_13 -0.0387311000
_diffrn_orient_matrix_UB_21 0.0228753000
_diffrn_orient_matrix_UB_22 0.0577114000
_diffrn_orient_matrix_UB_23 -0.0730532000
_diffrn_orient_matrix_UB_31 0.1452019000
_diffrn_orient_matrix_UB_32 0.0177164000
_diffrn_orient_matrix_UB_33 0.0220265000
_diffrn_radiation_monochromator mirror
_diffrn_radiation_probe x-ray
_diffrn_radiation_type CuK\a
_diffrn_radiation_wavelength 1.54184
_diffrn_reflns_av_R_equivalents 0.0319
_diffrn_reflns_av_unetI/netI 0.0135
_diffrn_reflns_Laue_measured_fraction_full 1.000
_diffrn_reflns_Laue_measured_fraction_max 1.000
_diffrn_reflns_limit_h_max 12
_diffrn_reflns_limit_h_min -11
_diffrn_reflns_limit_k_max 16
_diffrn_reflns_limit_k_min -16
_diffrn_reflns_limit_l_max 22
_diffrn_reflns_limit_l_min -22
_diffrn_reflns_number 43397
_diffrn_reflns_point_group_measured_fraction_full 1.000
_diffrn_reflns_point_group_measured_fraction_max 1.000
_diffrn_reflns_theta_full 67.684
_diffrn_reflns_theta_max 74.478
_diffrn_reflns_theta_min 4.132
_diffrn_source 'micro-focus sealed X-ray tube'
_diffrn_source_type 'SuperNova (Cu) X-ray Source'
_exptl_absorpt_coefficient_mu 0.694
_exptl_absorpt_correction_T_max 0.959
_exptl_absorpt_correction_T_min 0.908
_exptl_absorpt_correction_type analytical
_exptl_absorpt_process_details
;
CrysAlisPro 1.171.38.46 (Rigaku Oxford Diffraction, 2015)
Analytical numeric absorption correction using a multifaceted crystal
			model based on expressions derived by R.C. Clark & J.S. Reid.
(Clark, R. C. & Reid, J. S. (1995). Acta Cryst. A51, 887-897)
Empirical absorption correction using spherical harmonics,
 implemented in SCALE3 ABSPACK scaling algorithm.
;
_exptl_crystal_colour 'clear light colourless'
_exptl_crystal_colour_lustre clear
_exptl_crystal_colour_modifier light
_exptl_crystal_colour_primary colourless
_exptl_crystal_density_diffrn 1.240
_exptl_crystal_description prism
_exptl_crystal_F_000 968
_exptl_crystal_size_max 0.571
_exptl_crystal_size_mid 0.319
_exptl_crystal_size_min 0.226
_refine_diff_density_max 0.136
_refine_diff_density_min -0.215
_refine_diff_density_rms 0.045
_refine_ls_abs_structure_details
;
 Flack x determined using 2118 quotients [(I+)-(I-)]/[(I+)+(I-)]
 (Parsons, Flack and Wagner, Acta Cryst. B69 (2013) 249-259).
;
_refine_ls_abs_structure_Flack 0.01(3)
_refine_ls_extinction_method none
_refine_ls_goodness_of_fit_ref 1.069
_refine_ls_hydrogen_treatment constr
_refine_ls_matrix_type full
_refine_ls_number_parameters 303
_refine_ls_number_reflns 4964
_refine_ls_number_restraints 0
_refine_ls_restrained_S_all 1.069
_refine_ls_R_factor_all 0.0261
_refine_ls_R_factor_gt 0.0259
_refine_ls_shift/su_max 0.000
_refine_ls_shift/su_mean 0.000
_refine_ls_structure_factor_coef Fsqd
_refine_ls_weighting_details 'w=1/[\s^2^(Fo^2^)+(0.0377P)^2^+0.3638P] where P=(Fo^2^+2Fc^2^)/3'
_refine_ls_weighting_scheme calc
_refine_ls_wR_factor_gt 0.0668
_refine_ls_wR_factor_ref 0.0670
_reflns_Friedel_coverage 0.767
_reflns_Friedel_fraction_full 1.000
_reflns_Friedel_fraction_max 1.000
_reflns_number_gt 4918
_reflns_number_total 4964
_reflns_threshold_expression 'I > 2\s(I)'
_cod_data_source_file jo8b02062_si_002.cif
_cod_data_source_block anna23062018_masliv_2
_cod_database_code 4034884
_shelx_shelxl_version_number 2018/1
_chemical_oxdiff_formula 'C11 H10 N O'
_shelx_space_group_comment
;
The symmetry employed for this shelxl refinement is uniquely defined
by the following loop, which should always be used as a source of
symmetry information in preference to the above space-group names.
They are only intended as comments.
;
_reflns_odcompleteness_completeness 99.93
_reflns_odcompleteness_iscentric 1
_reflns_odcompleteness_theta 74.33
_olex2_refinement_description
;
1. Fixed Uiso
 At 1.2 times of:
  All C(H) groups, All C(H,H) groups
 At 1.5 times of:
  All C(H,H,H) groups
2.a Ternary CH refined with riding coordinates:
 C5(H5), C19(H19), C1(H1)
2.b Secondary CH2 refined with riding coordinates:
 C6(H6A,H6B), C12(H12A,H12B), C2(H2A,H2B)
2.c Aromatic/amide H refined with riding coordinates:
 C27(H27), C23(H23), C16(H16), C18(H18), C17(H17), C14(H14), C15(H15),
 C24(H24), C26(H26)
2.d Idealised Me refined as rotating group:
 C10(H10A,H10B,H10C), C20(H20A,H20B,H20C), C21(H21A,H21B,H21C), C11(H11A,H11B,
 H11C), C9(H9A,H9B,H9C)
;
_olex2_exptl_crystal_mounting_method 'A fragment of crystal was placed on the glass stick by acrylic glue'
_olex2_submission_special_instructions 'No special instructions were received'
_oxdiff_exptl_absorpt_empirical_details
;
Empirical correction (ABSPACK) includes:
- Absorption correction using spherical harmonics
- Frame scaling
;
_oxdiff_exptl_absorpt_empirical_full_max 1.615
_oxdiff_exptl_absorpt_empirical_full_min 0.659

loop_
_space_group_symop_operation_xyz
'x, y, z'
'-x+1/2, -y, z+1/2'
'-x, y+1/2, -z+1/2'
'x+1/2, -y+1/2, -z'

loop_
_atom_site_label
_atom_site_type_symbol
_atom_site_fract_x
_atom_site_fract_y
_atom_site_fract_z
_atom_site_U_iso_or_equiv
_atom_site_adp_type
_atom_site_occupancy
_atom_site_site_symmetry_order
_atom_site_calc_flag
_atom_site_refinement_flags_posn
F1 F 1.14458(9) 0.34071(9) 0.96108(6) 0.0360(2) Uani 1 1 d .
O3 O 0.36469(10) 0.32072(8) 0.63008(5) 0.0204(2) Uani 1 1 d .
O1 O 0.68285(11) 0.60044(8) 0.75108(6) 0.0237(2) Uani 1 1 d .
O2 O 0.56041(11) 0.32964(9) 0.56827(6) 0.0257(2) Uani 1 1 d .
N2 N 0.55443(12) 0.48757(8) 0.81336(6) 0.0165(2) Uani 1 1 d .
N1 N 0.54763(12) 0.35040(9) 0.69441(6) 0.0171(2) Uani 1 1 d .
C4 C 0.66013(14) 0.51381(11) 0.77068(7) 0.0175(3) Uani 1 1 d .
C7 C 0.49572(14) 0.33261(11) 0.62497(8) 0.0179(3) Uani 1 1 d .
C22 C 0.85772(14) 0.40446(11) 0.80488(8) 0.0186(3) Uani 1 1 d .
C5 C 0.52840(14) 0.38002(10) 0.82952(7) 0.0158(3) Uani 1 1 d .
H5 H 0.614000 0.347733 0.838254 0.019 Uiso 1 1 calc R
C6 C 0.46717(14) 0.33004(10) 0.76123(7) 0.0169(3) Uani 1 1 d .
H6A H 0.461452 0.258058 0.769209 0.020 Uiso 1 1 calc R
H6B H 0.378395 0.355549 0.753799 0.020 Uiso 1 1 calc R
C12 C 0.45343(15) 0.56453(11) 0.82715(7) 0.0188(3) Uani 1 1 d .
H12A H 0.495610 0.629979 0.826139 0.023 Uiso 1 1 calc R
H12B H 0.418347 0.554640 0.876757 0.023 Uiso 1 1 calc R
C27 C 0.86080(15) 0.45422(11) 0.87316(8) 0.0221(3) Uani 1 1 d .
H27 H 0.796981 0.502503 0.883534 0.026 Uiso 1 1 calc R
C19 C 0.44490(15) 0.36490(11) 0.89986(7) 0.0184(3) Uani 1 1 d .
H19 H 0.360313 0.399698 0.893595 0.022 Uiso 1 1 calc R
C3 C 0.75201(14) 0.42862(10) 0.74924(8) 0.0174(3) Uani 1 1 d .
C13 C 0.33924(14) 0.56553(10) 0.77284(8) 0.0175(3) Uani 1 1 d .
C23 C 0.95515(15) 0.33282(11) 0.79036(8) 0.0234(3) Uani 1 1 d .
H23 H 0.955249 0.299367 0.745000 0.028 Uiso 1 1 calc R
C1 C 0.68861(14) 0.34458(11) 0.70391(7) 0.0175(3) Uani 1 1 d .
H1 H 0.725716 0.277143 0.710587 0.021 Uiso 1 1 calc R
C16 C 0.12680(16) 0.58088(12) 0.67431(9) 0.0253(3) Uani 1 1 d .
H16 H 0.056150 0.585888 0.641504 0.030 Uiso 1 1 calc R
C18 C 0.20956(15) 0.56338(11) 0.79855(8) 0.0206(3) Uani 1 1 d .
H18 H 0.193606 0.556435 0.849162 0.025 Uiso 1 1 calc R
C17 C 0.10393(15) 0.57140(12) 0.75003(9) 0.0246(3) Uani 1 1 d .
H17 H 0.017901 0.570442 0.768116 0.030 Uiso 1 1 calc R
C10 C 0.33383(15) 0.18340(11) 0.54036(8) 0.0224(3) Uani 1 1 d .
H10A H 0.420879 0.190740 0.519923 0.034 Uiso 1 1 calc GR
H10B H 0.275343 0.157757 0.502906 0.034 Uiso 1 1 calc GR
H10C H 0.336595 0.137492 0.581469 0.034 Uiso 1 1 calc GR
C8 C 0.28430(14) 0.28494(11) 0.56687(8) 0.0194(3) Uani 1 1 d .
C14 C 0.36129(15) 0.57499(11) 0.69648(8) 0.0202(3) Uani 1 1 d .
H14 H 0.447259 0.576018 0.678302 0.024 Uiso 1 1 calc R
C20 C 0.41836(15) 0.25260(11) 0.91302(8) 0.0227(3) Uani 1 1 d .
H20A H 0.364359 0.226789 0.873552 0.034 Uiso 1 1 calc GR
H20B H 0.373449 0.243995 0.959547 0.034 Uiso 1 1 calc GR
H20C H 0.500695 0.216844 0.914170 0.034 Uiso 1 1 calc GR
C2 C 0.77591(15) 0.42028(11) 0.66663(8) 0.0211(3) Uani 1 1 d .
H2A H 0.734241 0.469680 0.634666 0.025 Uiso 1 1 calc R
H2B H 0.862483 0.398158 0.650342 0.025 Uiso 1 1 calc R
C25 C 1.05011(15) 0.36150(13) 0.90922(9) 0.0261(3) Uani 1 1 d .
C15 C 0.25576(16) 0.58285(11) 0.64766(8) 0.0244(3) Uani 1 1 d .
H15 H 0.271271 0.589455 0.596980 0.029 Uiso 1 1 calc R
C24 C 1.05206(16) 0.31066(12) 0.84262(9) 0.0275(3) Uani 1 1 d .
H24 H 1.116568 0.262686 0.832820 0.033 Uiso 1 1 calc R
C26 C 0.95707(15) 0.43323(13) 0.92594(8) 0.0260(3) Uani 1 1 d .
H26 H 0.958499 0.466745 0.971267 0.031 Uiso 1 1 calc R
C21 C 0.51568(16) 0.40798(12) 0.96801(8) 0.0258(3) Uani 1 1 d .
H21A H 0.596325 0.371688 0.976237 0.039 Uiso 1 1 calc GR
H21B H 0.459735 0.401562 1.010801 0.039 Uiso 1 1 calc GR
H21C H 0.535345 0.477667 0.959693 0.039 Uiso 1 1 calc GR
C11 C 0.14912(15) 0.27450(14) 0.60266(9) 0.0287(3) Uani 1 1 d .
H11A H 0.154976 0.229910 0.644457 0.043 Uiso 1 1 calc GR
H11B H 0.087849 0.247731 0.567098 0.043 Uiso 1 1 calc GR
H11C H 0.119120 0.339268 0.619043 0.043 Uiso 1 1 calc GR
C9 C 0.28307(18) 0.36188(12) 0.50446(9) 0.0282(3) Uani 1 1 d .
H9A H 0.255194 0.425799 0.523615 0.042 Uiso 1 1 calc GR
H9B H 0.222981 0.340452 0.466368 0.042 Uiso 1 1 calc GR
H9C H 0.370242 0.367981 0.483978 0.042 Uiso 1 1 calc GR

loop_
_atom_site_aniso_label
_atom_site_aniso_U_11
_atom_site_aniso_U_22
_atom_site_aniso_U_33
_atom_site_aniso_U_23
_atom_site_aniso_U_13
_atom_site_aniso_U_12
F1 0.0200(4) 0.0568(6) 0.0313(5) 0.0124(5) -0.0067(4) 0.0005(4)
O3 0.0182(5) 0.0280(5) 0.0151(4) -0.0029(4) -0.0013(4) -0.0017(4)
O1 0.0268(5) 0.0159(5) 0.0283(6) 0.0028(4) -0.0005(4) -0.0021(4)
O2 0.0225(5) 0.0373(6) 0.0173(5) -0.0046(4) 0.0032(4) -0.0045(5)
N2 0.0198(6) 0.0138(5) 0.0159(5) -0.0007(4) 0.0000(4) 0.0015(5)
N1 0.0171(5) 0.0192(6) 0.0151(5) -0.0017(4) 0.0017(5) -0.0019(5)
C4 0.0191(7) 0.0176(6) 0.0158(6) -0.0007(5) -0.0041(5) -0.0007(5)
C7 0.0200(6) 0.0176(6) 0.0163(6) -0.0015(5) 0.0004(5) -0.0006(5)
C22 0.0161(6) 0.0186(6) 0.0212(7) 0.0021(5) 0.0002(5) -0.0037(5)
C5 0.0182(6) 0.0137(6) 0.0156(6) 0.0004(5) 0.0006(5) 0.0008(5)
C6 0.0186(6) 0.0172(6) 0.0147(6) -0.0006(5) 0.0018(5) -0.0014(5)
C12 0.0233(7) 0.0157(6) 0.0173(6) -0.0024(5) 0.0002(5) 0.0032(6)
C27 0.0182(7) 0.0257(7) 0.0224(7) 0.0002(6) 0.0005(6) 0.0001(6)
C19 0.0208(7) 0.0192(6) 0.0151(6) 0.0008(5) 0.0026(5) 0.0025(5)
C3 0.0171(6) 0.0165(6) 0.0185(6) -0.0004(5) 0.0007(5) -0.0018(5)
C13 0.0224(7) 0.0111(6) 0.0189(6) -0.0005(5) -0.0004(5) 0.0010(5)
C23 0.0202(7) 0.0218(7) 0.0282(7) -0.0013(6) 0.0003(6) -0.0005(6)
C1 0.0175(6) 0.0181(6) 0.0169(6) -0.0023(5) 0.0013(5) -0.0001(5)
C16 0.0251(7) 0.0241(7) 0.0267(8) 0.0019(6) -0.0068(6) 0.0007(6)
C18 0.0252(7) 0.0171(6) 0.0195(6) 0.0017(5) 0.0034(5) -0.0018(6)
C17 0.0209(7) 0.0237(7) 0.0291(8) 0.0019(6) 0.0018(6) -0.0024(6)
C10 0.0235(7) 0.0214(7) 0.0221(7) -0.0003(6) -0.0045(6) -0.0017(5)
C8 0.0200(7) 0.0230(7) 0.0151(6) -0.0007(5) -0.0044(5) -0.0005(5)
C14 0.0222(7) 0.0191(7) 0.0193(6) 0.0006(5) 0.0029(6) 0.0025(6)
C20 0.0250(7) 0.0223(7) 0.0208(6) 0.0059(6) 0.0037(6) 0.0013(6)
C2 0.0199(6) 0.0241(7) 0.0194(7) -0.0006(5) 0.0030(5) -0.0023(6)
C25 0.0156(7) 0.0355(8) 0.0271(7) 0.0116(6) -0.0039(6) -0.0043(6)
C15 0.0305(8) 0.0246(7) 0.0181(7) 0.0016(6) -0.0009(6) 0.0036(6)
C24 0.0190(7) 0.0260(7) 0.0375(8) 0.0049(6) -0.0005(7) 0.0014(6)
C26 0.0216(7) 0.0365(8) 0.0199(7) 0.0017(6) -0.0011(6) -0.0045(7)
C21 0.0320(8) 0.0297(8) 0.0158(7) -0.0007(6) 0.0004(6) 0.0011(7)
C11 0.0197(7) 0.0430(9) 0.0232(7) -0.0040(7) -0.0017(6) -0.0012(7)
C9 0.0375(9) 0.0242(7) 0.0228(7) 0.0041(6) -0.0069(6) 0.0012(7)

loop_
_atom_type_symbol
_atom_type_description
_atom_type_scat_dispersion_real
_atom_type_scat_dispersion_imag
_atom_type_scat_source
C C 0.0181 0.0091 'International Tables Vol C Tables 4.2.6.8 and 6.1.1.4'
H H 0.0000 0.0000 'International Tables Vol C Tables 4.2.6.8 and 6.1.1.4'
F F 0.0727 0.0534 'International Tables Vol C Tables 4.2.6.8 and 6.1.1.4'
N N 0.0311 0.0180 'International Tables Vol C Tables 4.2.6.8 and 6.1.1.4'
O O 0.0492 0.0322 'International Tables Vol C Tables 4.2.6.8 and 6.1.1.4'

loop_
_exptl_crystal_face_index_h
_exptl_crystal_face_index_k
_exptl_crystal_face_index_l
_exptl_crystal_face_perp_dist
6 2 2 0.2228
1 2 -11 0.0919
0 -2 11 0.1319
5 -3 5 0.2472
5 6 0 0.2161
0 8 -4 0.1646
-6 1 -4 0.2404
-6 -4 -1 0.2979
0 -8 4 0.1483
4 -6 -3 0.2483
0 -8 -6 0.1240
4 5 5 0.2204
0 8 6 0.1433
0 2 11 0.1118
-6 0 5 0.3131
0 -7 7 0.1277
0 8 2 0.1593
0 -5 -10 0.1039

loop_
_geom_angle_atom_site_label_1
_geom_angle_atom_site_label_2
_geom_angle_atom_site_label_3
_geom_angle
C7 O3 C8 122.06(11)
C4 N2 C5 119.80(11)
C4 N2 C12 117.62(11)
C12 N2 C5 121.04(12)
C7 N1 C6 119.81(11)
C7 N1 C1 118.50(11)
C1 N1 C6 116.10(11)
O1 C4 N2 123.36(13)
O1 C4 C3 120.93(13)
N2 C4 C3 115.71(12)
O3 C7 N1 109.64(12)
O2 C7 O3 126.06(13)
O2 C7 N1 124.29(13)
C27 C22 C3 120.12(13)
C23 C22 C27 118.21(14)
C23 C22 C3 121.67(13)
N2 C5 H5 107.3
N2 C5 C6 109.50(11)
N2 C5 C19 112.69(11)
C6 C5 H5 107.3
C6 C5 C19 112.51(11)
C19 C5 H5 107.3
N1 C6 C5 110.56(11)
N1 C6 H6A 109.5
N1 C6 H6B 109.5
C5 C6 H6A 109.5
C5 C6 H6B 109.5
H6A C6 H6B 108.1
N2 C12 H12A 108.4
N2 C12 H12B 108.4
N2 C12 C13 115.39(11)
H12A C12 H12B 107.5
C13 C12 H12A 108.4
C13 C12 H12B 108.4
C22 C27 H27 119.3
C26 C27 C22 121.48(14)
C26 C27 H27 119.3
C5 C19 H19 108.9
C5 C19 C20 110.53(11)
C20 C19 H19 108.9
C21 C19 C5 110.72(12)
C21 C19 H19 108.9
C21 C19 C20 108.79(12)
C4 C3 C1 115.20(12)
C22 C3 C4 115.33(11)
C22 C3 C1 120.01(12)
C22 C3 C2 121.81(12)
C2 C3 C4 113.81(12)
C2 C3 C1 59.14(9)
C18 C13 C12 120.34(12)
C18 C13 C14 118.63(13)
C14 C13 C12 120.91(13)
C22 C23 H23 119.5
C24 C23 C22 121.09(14)
C24 C23 H23 119.5
N1 C1 C3 116.18(12)
N1 C1 H1 116.4
N1 C1 C2 119.69(12)
C3 C1 H1 116.4
C2 C1 C3 59.94(9)
C2 C1 H1 116.4
C17 C16 H16 120.1
C17 C16 C15 119.79(14)
C15 C16 H16 120.1
C13 C18 H18 119.4
C17 C18 C13 121.12(13)
C17 C18 H18 119.4
C16 C17 H17 120.1
C18 C17 C16 119.83(14)
C18 C17 H17 120.1
H10A C10 H10B 109.5
H10A C10 H10C 109.5
H10B C10 H10C 109.5
C8 C10 H10A 109.5
C8 C10 H10B 109.5
C8 C10 H10C 109.5
O3 C8 C10 110.29(11)
O3 C8 C11 101.49(11)
O3 C8 C9 110.91(12)
C10 C8 C11 110.47(13)
C10 C8 C9 111.68(12)
C11 C8 C9 111.58(13)
C13 C14 H14 119.8
C15 C14 C13 120.43(14)
C15 C14 H14 119.8
C19 C20 H20A 109.5
C19 C20 H20B 109.5
C19 C20 H20C 109.5
H20A C20 H20B 109.5
H20A C20 H20C 109.5
H20B C20 H20C 109.5
C3 C2 H2A 117.7
C3 C2 H2B 117.7
C1 C2 C3 60.92(9)
C1 C2 H2A 117.7
C1 C2 H2B 117.7
H2A C2 H2B 114.8
F1 C25 C24 119.08(14)
F1 C25 C26 118.12(14)
C26 C25 C24 122.80(14)
C16 C15 H15 119.9
C14 C15 C16 120.19(14)
C14 C15 H15 119.9
C23 C24 H24 120.8
C25 C24 C23 118.35(15)
C25 C24 H24 120.8
C27 C26 H26 121.0
C25 C26 C27 118.07(14)
C25 C26 H26 121.0
C19 C21 H21A 109.5
C19 C21 H21B 109.5
C19 C21 H21C 109.5
H21A C21 H21B 109.5
H21A C21 H21C 109.5
H21B C21 H21C 109.5
C8 C11 H11A 109.5
C8 C11 H11B 109.5
C8 C11 H11C 109.5
H11A C11 H11B 109.5
H11A C11 H11C 109.5
H11B C11 H11C 109.5
C8 C9 H9A 109.5
C8 C9 H9B 109.5
C8 C9 H9C 109.5
H9A C9 H9B 109.5
H9A C9 H9C 109.5
H9B C9 H9C 109.5

loop_
_geom_bond_atom_site_label_1
_geom_bond_atom_site_label_2
_geom_bond_distance
F1 C25 1.3649(17)
O3 C7 1.3392(17)
O3 C8 1.4777(16)
O1 C4 1.2270(17)
O2 C7 1.2135(18)
N2 C4 1.3631(18)
N2 C5 1.4835(17)
N2 C12 1.4682(18)
N1 C7 1.3767(18)
N1 C6 1.4778(16)
N1 C1 1.4396(18)
C4 C3 1.5161(19)
C22 C27 1.396(2)
C22 C3 1.5007(19)
C22 C23 1.396(2)
C5 H5 0.9800
C5 C6 1.5290(18)
C5 C19 1.5359(18)
C6 H6A 0.9700
C6 H6B 0.9700
C12 H12A 0.9700
C12 H12B 0.9700
C12 C13 1.514(2)
C27 H27 0.9300
C27 C26 1.390(2)
C19 H19 0.9800
C19 C20 1.536(2)
C19 C21 1.532(2)
C3 C1 1.5257(19)
C3 C2 1.511(2)
C13 C18 1.392(2)
C13 C14 1.3983(19)
C23 H23 0.9300
C23 C24 1.391(2)
C1 H1 0.9800
C1 C2 1.499(2)
C16 H16 0.9300
C16 C17 1.388(2)
C16 C15 1.391(2)
C18 H18 0.9300
C18 C17 1.385(2)
C17 H17 0.9300
C10 H10A 0.9600
C10 H10B 0.9600
C10 H10C 0.9600
C10 C8 1.518(2)
C8 C11 1.519(2)
C8 C9 1.520(2)
C14 H14 0.9300
C14 C15 1.387(2)
C20 H20A 0.9600
C20 H20B 0.9600
C20 H20C 0.9600
C2 H2A 0.9700
C2 H2B 0.9700
C25 C24 1.377(2)
C25 C26 1.374(2)
C15 H15 0.9300
C24 H24 0.9300
C26 H26 0.9300
C21 H21A 0.9600
C21 H21B 0.9600
C21 H21C 0.9600
C11 H11A 0.9600
C11 H11B 0.9600
C11 H11C 0.9600
C9 H9A 0.9600
C9 H9B 0.9600
C9 H9C 0.9600

loop_
_exptl_oxdiff_crystal_face_indexfrac_h
_exptl_oxdiff_crystal_face_indexfrac_k
_exptl_oxdiff_crystal_face_indexfrac_l
_exptl_oxdiff_crystal_face_x
_exptl_oxdiff_crystal_face_y
_exptl_oxdiff_crystal_face_z
6.3535 1.5215 2.1574 0.0162 0.0755 0.9970
0.5116 2.2724 -11.2385 0.2309 0.9639 -0.1330
-0.0075 -2.1355 11.3240 -0.2279 -0.9507 0.2105
5.3853 -3.4284 4.8300 0.3637 -0.4275 0.8276
4.9452 5.6854 0.1210 -0.3718 0.4324 0.8214
-0.4118 8.0488 -4.1722 -0.6500 0.7599 -0.0091
-6.0302 1.4205 -4.2272 -0.2140 0.2528 -0.9435
-5.5896 -4.4670 -1.0936 0.2637 -0.3058 -0.9148
0.1708 -8.0966 4.0544 0.6498 -0.7595 -0.0293
4.1617 -6.2261 -3.2899 0.9065 -0.0238 0.4215
0.0440 -7.5655 -5.6324 0.9675 -0.0241 -0.2517
4.0504 5.4931 5.4209 -0.5933 0.0137 0.8048
-0.1020 7.5707 5.6174 -0.9697 0.0242 0.2430
0.0622 2.2437 11.2841 -0.6563 -0.6934 0.2973
-6.0587 0.2111 4.5187 -0.4344 -0.4565 -0.7765
0.1503 -6.7006 7.3686 0.3827 -0.9216 0.0654
-0.3068 8.4855 2.0976 -0.9319 0.3295 0.1520
-0.1379 -4.6106 -9.8772 0.8327 0.4523 -0.3193
